data_7049954
loop_
_publ_author_name
'Swidan, Ala'aeddeen'
'St Onge, P Blake J'
'Binder, Justin F.'
'Suter, Riccardo'
'Burford, Neil'
'Macdonald, Charles L. B.'

_publ_section_title
;
 2,6-Bis(benzimidazol-2-yl)pyridine complexes of group 14 elements.
;
_journal_issue 22
_journal_name_full 'Dalton transactions (Cambridge, England : 2003)'
_journal_page_first 7835
_journal_page_last 7843
_journal_paper_doi 10.1039/c9dt00995g
_journal_volume 48
_journal_year 2019
_chemical_formula_moiety 'C37 H21 Cl F12 N5 Sn, Cl3 Sn'
_chemical_formula_sum 'C37 H21 Cl4 F12 N5 Sn2'
_chemical_formula_weight 1142.77
_space_group_crystal_system triclinic
_space_group_IT_number 2
_space_group_name_Hall '-P 1'
_space_group_name_H-M_alt 'P -1'
_symmetry_space_group_name_Hall '-P 1'
_symmetry_space_group_name_H-M 'P -1'
_atom_sites_solution_hydrogens geom
_atom_sites_solution_primary dual
_audit_creation_date 2019-01-11
_audit_creation_method
;
Olex2 1.2
(compiled 2018.05.29 svn.r3508 for OlexSys, GUI svn.r5506)
;
_audit_update_record
;
2019-02-04 deposited with the CCDC.    2019-05-03 downloaded from the CCDC.
;
_cell_angle_alpha 75.357(4)
_cell_angle_beta 80.979(4)
_cell_angle_gamma 79.243(4)
_cell_formula_units_Z 2
_cell_length_a 9.1861(13)
_cell_length_b 13.4274(18)
_cell_length_c 17.478(2)
_cell_measurement_reflns_used 9550
_cell_measurement_temperature 170.2
_cell_measurement_theta_max 33.02
_cell_measurement_theta_min 3.09
_cell_volume 2035.5(5)
_computing_cell_refinement 'SAINT v8.37A (Bruker, 2015)'
_computing_data_collection APEX3
_computing_data_reduction 'SAINT v8.37A (Bruker, 2015)'
_computing_molecular_graphics 'Olex2 (Dolomanov et al., 2009)'
_computing_publication_material 'Olex2 (Dolomanov et al., 2009)'
_computing_structure_refinement 'XL (Sheldrick, 2008)'
_computing_structure_solution 'XT (Sheldrick, 2015)'
_diffrn_ambient_temperature 170.2
_diffrn_measured_fraction_theta_full 0.988
_diffrn_measured_fraction_theta_max 0.990
_diffrn_measurement_device_type 'Bruker APEX3 Photon 100'
_diffrn_measurement_method '\f and \w scans'
_diffrn_radiation_type MoK\a
_diffrn_radiation_wavelength 0.71073
_diffrn_reflns_av_R_equivalents 0.0393
_diffrn_reflns_av_unetI/netI 0.0177
_diffrn_reflns_Laue_measured_fraction_full 0.988
_diffrn_reflns_Laue_measured_fraction_max 0.990
_diffrn_reflns_limit_h_max 11
_diffrn_reflns_limit_h_min -11
_diffrn_reflns_limit_k_max 17
_diffrn_reflns_limit_k_min -17
_diffrn_reflns_limit_l_max 22
_diffrn_reflns_limit_l_min -22
_diffrn_reflns_number 99263
_diffrn_reflns_point_group_measured_fraction_full 0.988
_diffrn_reflns_point_group_measured_fraction_max 0.990
_diffrn_reflns_theta_full 25.242
_diffrn_reflns_theta_max 27.500
_diffrn_reflns_theta_min 2.965
_diffrn_standards_number 0
_exptl_absorpt_coefficient_mu 1.581
_exptl_absorpt_correction_T_max 0.7465
_exptl_absorpt_correction_T_min 0.6508
_exptl_absorpt_correction_type multi-scan
_exptl_absorpt_process_details
'SADABS-2016/2 (Bruker,2016/2) was used for absorption correction. wR2(int) was 0.0843 before and 0.0651 after correction. The Ratio of minimum to maximum transmission is 0.8718. The \l/2 correction factor is Not present.'
_exptl_crystal_colour yellow
_exptl_crystal_colour_primary yellow
_exptl_crystal_density_diffrn 1.865
_exptl_crystal_description prism
_exptl_crystal_F_000 1108
_exptl_crystal_size_max 0.325
_exptl_crystal_size_mid 0.31
_exptl_crystal_size_min 0.305
_refine_diff_density_max 2.616
_refine_diff_density_min -2.031
_refine_diff_density_rms 0.192
_refine_ls_extinction_method none
_refine_ls_goodness_of_fit_ref 1.098
_refine_ls_hydrogen_treatment constr
_refine_ls_matrix_type full
_refine_ls_number_parameters 597
_refine_ls_number_reflns 9248
_refine_ls_number_restraints 150
_refine_ls_restrained_S_all 1.139
_refine_ls_R_factor_all 0.0715
_refine_ls_R_factor_gt 0.0617
_refine_ls_shift/su_max 0.001
_refine_ls_shift/su_mean 0.000
_refine_ls_structure_factor_coef Fsqd
_refine_ls_weighting_details 'w=1/[\s^2^(Fo^2^)+(0.0345P)^2^+32.9559P] where P=(Fo^2^+2Fc^2^)/3'
_refine_ls_weighting_scheme calc
_refine_ls_wR_factor_gt 0.1484
_refine_ls_wR_factor_ref 0.1594
_reflns_Friedel_coverage 0.000
_reflns_number_gt 8163
_reflns_number_total 9248
_reflns_threshold_expression 'I > 2\s(I)'
_cod_data_source_file c9dt00995g2.cif
_cod_data_source_block as723_p-1_new
_cod_depositor_comments 'Adding full bibliography for 7049950--7049959.cif.'
_cod_database_code 7049954
_shelx_shelxl_version_number 2016/6
_shelx_space_group_comment
;
The symmetry employed for this shelxl refinement is uniquely defined
by the following loop, which should always be used as a source of
symmetry information in preference to the above space-group names.
They are only intended as comments.
;
_shelx_estimated_absorpt_t_max 0.644
_shelx_estimated_absorpt_t_min 0.628
_olex2_refinement_description
;
1. Fixed Uiso
 At 1.2 times of:
  All C(H) groups, All C(H,H) groups
2. Restrained distances
 C34-F3 \\sim C34-F3A
 with sigma of 0.02
 C34-F10 \\sim C34-F10A
 with sigma of 0.02
 C34-F12 \\sim C34-F12A
 with sigma of 0.02
 F2-C0AA \\sim F2A-C0AA
 with sigma of 0.02
 C0AA-F11 \\sim C0AA-F11A
 with sigma of 0.02
 C0AA-F13 \\sim C0AA-F13A
 with sigma of 0.02
 F2-F11 \\sim F2-F13 \\sim F11-F13 \\sim F13A-F2A \\sim F13A-F11A \\sim F2A-F11A
 with sigma of 0.04
 C0AA-C30 \\sim C0AA-F2 \\sim C0AA-F11 \\sim C0AA-F13 \\sim C0AA-F13A \\sim
C0AA-F2A \\sim C0AA-F11A
 with sigma of 0.02
 F3-F10 \\sim F3-F12 \\sim F10-F12 \\sim F10A-F12A \\sim F10A-F3A \\sim F12A-F3A
 with sigma of 0.04
 C34-C23 \\sim C34-F3 \\sim C34-F10 \\sim C34-F12 \\sim C34-F10A \\sim C34-F12A
\\sim C34-F3A
 with sigma of 0.02
3. Uiso/Uaniso restraints and constraints
Uanis(F6A) \\sim Ueq: with sigma of 0.004 and sigma for terminal atoms of 0.008
4. Rigid body (RIGU) restrains
 C34
 with sigma for 1-2 distances of 0.004 and sigma for 1-3 distances of 0.004
 C34, F3, F10, F12, F10A, F12A, F3A
 with sigma for 1-2 distances of 0.002 and sigma for 1-3 distances of 0.002
 F2, C0AA, F11, F13, F13A, F2A, F11A
 with sigma for 1-2 distances of 0.002 and sigma for 1-3 distances of 0.002
5. Others
 Sof(F10A)=Sof(F12A)=Sof(F3A)=1-FVAR(1)
 Sof(F3)=Sof(F10)=Sof(F12)=FVAR(1)
 Sof(F13A)=Sof(F2A)=Sof(F11A)=1-FVAR(2)
 Sof(F2)=Sof(F11)=Sof(F13)=FVAR(2)
6.a Secondary CH2 refined with riding coordinates:
 C27(H27A,H27B), C20(H20A,H20B)
6.b Aromatic/amide H refined with riding coordinates:
 C9(H9), C10(H10), C17(H17), C5(H5), C11(H11), C2(H2), C3(H3), C15(H15),
 C18(H18), C4(H4), C16(H16), C33(H33), C29(H29), C22(H22), C26(H26), C24(H24),
 C31(H31)
;
_olex2_submission_special_instructions 'No special instructions were received'

loop_
_space_group_symop_operation_xyz
'x, y, z'
'-x, -y, -z'

loop_
_atom_site_label
_atom_site_type_symbol
_atom_site_fract_x
_atom_site_fract_y
_atom_site_fract_z
_atom_site_U_iso_or_equiv
_atom_site_adp_type
_atom_site_occupancy
_atom_site_site_symmetry_order
_atom_site_calc_flag
_atom_site_refinement_flags_posn
_atom_site_refinement_flags_adp
_atom_site_refinement_flags_occupancy
_atom_site_disorder_assembly
_atom_site_disorder_group
Sn1 Sn 0.41464(5) 0.06866(3) 0.75513(3) 0.02067(11) Uani 1 1 d . . . . .
Sn2 Sn 1.06231(5) -0.18733(4) 0.82027(3) 0.02933(13) Uani 1 1 d . . . . .
Cl1 Cl 0.22130(17) 0.22226(13) 0.74724(10) 0.0282(3) Uani 1 1 d . . . . .
Cl2 Cl 1.08614(19) -0.03948(13) 0.87769(11) 0.0317(3) Uani 1 1 d . . . . .
Cl3 Cl 1.3248(2) -0.20986(15) 0.76899(11) 0.0354(4) Uani 1 1 d . . . . .
Cl4 Cl 0.9804(2) -0.06701(16) 0.69623(13) 0.0417(4) Uani 1 1 d . . . . .
N4 N 0.6010(6) 0.1566(4) 0.5001(3) 0.0187(10) Uani 1 1 d . . . . .
N3 N 0.6359(5) 0.1494(4) 0.7072(3) 0.0166(9) Uani 1 1 d . . . . .
N5 N 0.4530(6) 0.1248(4) 0.6144(3) 0.0208(10) Uani 1 1 d . . . . .
N2 N 0.6751(6) 0.1699(4) 0.9077(3) 0.0207(10) Uani 1 1 d . . . . .
N1 N 0.4961(6) 0.1307(4) 0.8532(3) 0.0225(10) Uani 1 1 d . . . . .
C13 C 0.5855(6) 0.1481(4) 0.5802(4) 0.0177(11) Uani 1 1 d . . . . .
C9 C 0.8463(7) 0.2104(5) 0.7355(4) 0.0250(13) Uani 1 1 d . . . . .
H9 H 0.898965 0.225649 0.772716 0.030 Uiso 1 1 calc R . . . .
C10 C 0.9011(7) 0.2260(5) 0.6558(4) 0.0290(14) Uani 1 1 d . . . . .
H10 H 0.993197 0.251494 0.637743 0.035 Uiso 1 1 calc R . . . .
C12 C 0.6893(7) 0.1667(4) 0.6302(4) 0.0179(11) Uani 1 1 d . . . . .
C19 C 0.3778(7) 0.1172(5) 0.5539(4) 0.0221(12) Uani 1 1 d . . . . .
C27 C 0.7290(7) 0.1774(5) 0.4397(4) 0.0201(11) Uani 1 1 d . . . . .
H27A H 0.719283 0.150634 0.393266 0.024 Uiso 1 1 calc R . . . .
H27B H 0.821508 0.138830 0.462094 0.024 Uiso 1 1 calc R . . . .
C28 C 0.7435(7) 0.2916(5) 0.4119(4) 0.0210(12) Uani 1 1 d . . . . .
C1 C 0.4463(7) 0.1274(4) 0.9318(4) 0.0207(12) Uani 1 1 d . . . . .
C20 C 0.8201(7) 0.1859(5) 0.9234(4) 0.0226(12) Uani 1 1 d . . . . .
H20A H 0.899490 0.149558 0.890368 0.027 Uiso 1 1 calc R . . . .
H20B H 0.832905 0.153250 0.979889 0.027 Uiso 1 1 calc R . . . .
C8 C 0.7110(7) 0.1715(4) 0.7600(4) 0.0196(11) Uani 1 1 d . . . . .
C14 C 0.4681(7) 0.1372(5) 0.4819(4) 0.0221(12) Uani 1 1 d . . . . .
C17 C 0.1894(7) 0.0908(5) 0.4860(4) 0.0286(14) Uani 1 1 d . . . . .
H17 H 0.092894 0.074991 0.485783 0.034 Uiso 1 1 calc R . . . .
C6 C 0.5567(7) 0.1538(5) 0.9670(4) 0.0220(12) Uani 1 1 d . . . . .
C7 C 0.6328(7) 0.1562(5) 0.8402(4) 0.0206(11) Uani 1 1 d . . . . .
C5 C 0.5371(8) 0.1601(5) 1.0460(4) 0.0264(13) Uani 1 1 d . . . . .
H5 H 0.611370 0.179704 1.068990 0.032 Uiso 1 1 calc R . . . .
C11 C 0.8220(7) 0.2046(5) 0.6022(4) 0.0247(13) Uani 1 1 d . . . . .
H11 H 0.858434 0.215852 0.547226 0.030 Uiso 1 1 calc R . . . .
C2 C 0.3132(7) 0.1010(5) 0.9767(4) 0.0263(13) Uani 1 1 d . . . . .
H2 H 0.239235 0.080700 0.953969 0.032 Uiso 1 1 calc R . . . .
C3 C 0.2949(8) 0.1059(5) 1.0551(4) 0.0303(14) Uani 1 1 d . . . . .
H3 H 0.206040 0.088218 1.087401 0.036 Uiso 1 1 calc R . . . .
C15 C 0.4236(8) 0.1364(5) 0.4096(4) 0.0270(13) Uani 1 1 d . . . . .
H15 H 0.486053 0.151559 0.360752 0.032 Uiso 1 1 calc R . . . .
C21 C 0.8409(7) 0.2993(5) 0.9065(4) 0.0219(12) Uani 1 1 d . . . . .
C18 C 0.2349(8) 0.0924(5) 0.5573(4) 0.0273(13) Uani 1 1 d . . . . .
H18 H 0.172431 0.077462 0.606197 0.033 Uiso 1 1 calc R . . . .
C4 C 0.4039(8) 0.1365(6) 1.0894(4) 0.0316(15) Uani 1 1 d . . . . .
H4 H 0.385062 0.140831 1.143519 0.038 Uiso 1 1 calc R . . . .
C16 C 0.2826(8) 0.1120(6) 0.4136(4) 0.0317(15) Uani 1 1 d . . . . .
H16 H 0.247295 0.109426 0.366002 0.038 Uiso 1 1 calc R . . . .
C33 C 0.6189(7) 0.3682(5) 0.4022(4) 0.0286(14) Uani 1 1 d . . . . .
H33 H 0.521935 0.349179 0.412861 0.034 Uiso 1 1 calc R . . . .
C29 C 0.8846(7) 0.3201(5) 0.3955(4) 0.0241(13) Uani 1 1 d . . . . .
H29 H 0.970058 0.267788 0.400951 0.029 Uiso 1 1 calc R . . . .
C22 C 0.9819(8) 0.3210(5) 0.9083(4) 0.0289(14) Uani 1 1 d . . . . .
H22 H 1.061798 0.265254 0.919064 0.035 Uiso 1 1 calc R . . . .
C23 C 1.0083(8) 0.4230(6) 0.8945(5) 0.0364(17) Uani 1 1 d D . . . .
C26 C 0.7241(8) 0.3805(5) 0.8903(4) 0.0290(14) Uani 1 1 d . . . . .
H26 H 0.627240 0.365970 0.889129 0.035 Uiso 1 1 calc R . . . .
C32 C 0.6356(9) 0.4721(5) 0.3771(5) 0.0376(17) Uani 1 1 d . . . . .
C30 C 0.9024(8) 0.4269(6) 0.3704(5) 0.0368(17) Uani 1 1 d D . . . .
C24 C 0.8877(9) 0.5049(6) 0.8778(5) 0.0396(18) Uani 1 1 d . . . . .
H24 H 0.903438 0.575145 0.868071 0.048 Uiso 1 1 calc R . . . .
C25 C 0.7485(9) 0.4835(5) 0.8757(6) 0.0375(18) Uani 1 1 d . . . . .
C31 C 0.7751(9) 0.5018(6) 0.3620(6) 0.0404(19) Uani 1 1 d . . . . .
H31 H 0.784436 0.573650 0.345749 0.048 Uiso 1 1 calc R . . . .
C34 C 1.1536(8) 0.4467(6) 0.8949(5) 0.0518(17) Uani 1 1 d D U . . .
C35 C 0.6210(12) 0.5699(7) 0.8574(8) 0.061(3) Uani 1 1 d . . . . .
F1 F 0.6640(7) 0.6603(4) 0.8261(5) 0.082(2) Uani 1 1 d . . . . .
F2 F 1.059(3) 0.5520(11) 0.3225(19) 0.090(7) Uani 0.54(4) 1 d D U P A 1
F3 F 1.154(2) 0.5176(12) 0.9351(10) 0.076(5) Uani 0.63(2) 1 d D U P B 1
F5 F 0.5424(10) 0.5536(6) 0.8071(8) 0.132(5) Uani 1 1 d . . . . .
C0AA C 1.0490(9) 0.4541(6) 0.3597(5) 0.0591(19) Uani 1 1 d D U . . .
F8 F 0.5317(11) 0.5806(7) 0.9206(7) 0.145(5) Uani 1 1 d . . . . .
F10 F 1.2085(14) 0.4976(16) 0.8202(6) 0.092(5) Uani 0.63(2) 1 d D U P B 1
F11 F 1.116(2) 0.427(3) 0.4265(9) 0.093(6) Uani 0.54(4) 1 d D U P A 1
F12 F 1.2597(13) 0.3688(8) 0.9126(17) 0.119(7) Uani 0.63(2) 1 d D U P B 1
F13 F 1.144(2) 0.3973(15) 0.3125(14) 0.071(4) Uani 0.54(4) 1 d D U P A 1
C1AA C 0.5010(10) 0.5550(7) 0.3674(8) 0.064(3) Uani 1 1 d . . . . .
F10A F 1.2630(19) 0.419(2) 0.8429(15) 0.085(6) Uani 0.37(2) 1 d D U P B 2
F12A F 1.208(2) 0.3841(15) 0.9649(11) 0.065(5) Uani 0.37(2) 1 d D U P B 2
F3A F 1.166(4) 0.5381(13) 0.9062(17) 0.066(6) Uani 0.37(2) 1 d D U P B 2
F13A F 1.164(2) 0.3833(14) 0.348(2) 0.081(7) Uani 0.46(4) 1 d D U P A 2
F2A F 1.064(4) 0.5401(13) 0.2994(12) 0.059(5) Uani 0.46(4) 1 d D U P A 2
F11A F 1.072(3) 0.490(3) 0.4227(11) 0.091(7) Uani 0.46(4) 1 d D U P A 2
F15A F 0.4941(9) 0.6084(6) 0.2944(5) 0.093(3) Uani 1 1 d . . . C 2
F6A F 0.3785(8) 0.5207(6) 0.4012(6) 0.107(3) Uani 1 1 d . U . D 2
F4A F 0.5096(8) 0.6280(5) 0.4084(5) 0.087(2) Uani 1 1 d . . . E 2

loop_
_atom_site_aniso_label
_atom_site_aniso_U_11
_atom_site_aniso_U_22
_atom_site_aniso_U_33
_atom_site_aniso_U_23
_atom_site_aniso_U_13
_atom_site_aniso_U_12
Sn1 0.0214(2) 0.01437(19) 0.0273(2) -0.00357(15) -0.00414(16) -0.00592(15)
Sn2 0.0263(2) 0.0193(2) 0.0425(3) -0.00793(18) 0.00173(19) -0.00737(17)
Cl1 0.0200(7) 0.0268(8) 0.0366(8) -0.0070(6) -0.0054(6) 0.0012(6)
Cl2 0.0298(8) 0.0304(8) 0.0379(9) -0.0149(7) -0.0055(7) -0.0010(6)
Cl3 0.0257(8) 0.0414(10) 0.0370(9) -0.0132(7) -0.0033(7) 0.0056(7)
Cl4 0.0352(10) 0.0416(10) 0.0542(11) -0.0134(9) -0.0236(8) -0.0021(8)
N4 0.018(2) 0.014(2) 0.024(2) -0.0043(18) -0.0038(19) -0.0027(18)
N3 0.014(2) 0.013(2) 0.024(2) -0.0041(18) -0.0047(18) -0.0024(17)
N5 0.018(2) 0.016(2) 0.029(3) -0.0042(19) -0.006(2) -0.0016(19)
N2 0.022(3) 0.018(2) 0.024(3) -0.0046(19) -0.007(2) -0.005(2)
N1 0.022(3) 0.021(2) 0.025(3) -0.004(2) -0.005(2) -0.002(2)
C13 0.018(3) 0.011(2) 0.024(3) -0.006(2) 0.001(2) 0.000(2)
C9 0.019(3) 0.030(3) 0.029(3) -0.010(3) -0.007(2) -0.006(2)
C10 0.020(3) 0.028(3) 0.041(4) -0.008(3) -0.005(3) -0.007(3)
C12 0.018(3) 0.012(2) 0.026(3) -0.005(2) -0.007(2) -0.002(2)
C19 0.019(3) 0.016(3) 0.033(3) -0.010(2) -0.008(2) 0.000(2)
C27 0.016(3) 0.020(3) 0.024(3) -0.006(2) 0.003(2) -0.005(2)
C28 0.022(3) 0.017(3) 0.024(3) -0.003(2) -0.003(2) -0.006(2)
C1 0.022(3) 0.014(3) 0.027(3) -0.006(2) -0.006(2) 0.001(2)
C20 0.020(3) 0.019(3) 0.031(3) -0.007(2) -0.010(2) -0.002(2)
C8 0.019(3) 0.015(3) 0.025(3) -0.006(2) -0.008(2) 0.001(2)
C14 0.021(3) 0.015(3) 0.033(3) -0.010(2) -0.005(2) -0.003(2)
C17 0.019(3) 0.020(3) 0.049(4) -0.005(3) -0.013(3) -0.004(2)
C6 0.020(3) 0.015(3) 0.030(3) -0.006(2) -0.004(2) 0.001(2)
C7 0.022(3) 0.016(3) 0.026(3) -0.006(2) -0.007(2) -0.003(2)
C5 0.030(3) 0.022(3) 0.029(3) -0.007(2) -0.005(3) -0.004(3)
C11 0.021(3) 0.026(3) 0.027(3) -0.002(2) -0.003(2) -0.007(2)
C2 0.018(3) 0.021(3) 0.037(4) -0.007(3) -0.001(3) 0.002(2)
C3 0.026(3) 0.022(3) 0.037(4) -0.008(3) 0.007(3) 0.003(3)
C15 0.029(3) 0.025(3) 0.029(3) -0.005(3) -0.008(3) -0.008(3)
C21 0.021(3) 0.018(3) 0.029(3) -0.009(2) -0.004(2) -0.003(2)
C18 0.024(3) 0.020(3) 0.040(4) -0.010(3) -0.003(3) -0.005(2)
C4 0.032(4) 0.029(3) 0.030(3) -0.010(3) 0.002(3) 0.005(3)
C16 0.035(4) 0.031(3) 0.035(4) -0.009(3) -0.016(3) -0.007(3)
C33 0.018(3) 0.019(3) 0.046(4) -0.003(3) -0.003(3) -0.001(2)
C29 0.016(3) 0.020(3) 0.034(3) -0.003(2) -0.002(2) -0.003(2)
C22 0.023(3) 0.028(3) 0.039(4) -0.013(3) -0.008(3) -0.002(3)
C23 0.030(4) 0.027(4) 0.056(5) -0.015(3) -0.007(3) -0.006(3)
C26 0.023(3) 0.019(3) 0.046(4) -0.008(3) -0.010(3) 0.001(2)
C32 0.031(4) 0.018(3) 0.059(5) -0.002(3) -0.003(3) -0.001(3)
C30 0.022(3) 0.031(4) 0.056(5) -0.004(3) -0.002(3) -0.009(3)
C24 0.035(4) 0.026(4) 0.061(5) -0.011(3) -0.005(4) -0.012(3)
C25 0.031(4) 0.014(3) 0.073(6) -0.018(3) -0.010(4) -0.002(3)
C31 0.032(4) 0.019(3) 0.067(5) -0.004(3) -0.003(4) -0.009(3)
C34 0.031(4) 0.043(4) 0.089(5) -0.021(3) -0.011(3) -0.013(3)
C35 0.049(6) 0.019(4) 0.115(9) -0.018(5) -0.016(6) 0.006(4)
F1 0.059(4) 0.020(2) 0.158(7) -0.006(3) -0.026(4) 0.008(2)
F2 0.033(8) 0.041(4) 0.184(18) -0.002(7) 0.001(12) -0.022(5)
F3 0.064(8) 0.090(8) 0.102(9) -0.046(8) -0.009(8) -0.047(7)
F5 0.096(6) 0.053(4) 0.276(13) -0.064(6) -0.130(8) 0.039(4)
C0AA 0.033(4) 0.048(4) 0.094(5) -0.002(3) -0.004(3) -0.022(3)
F8 0.098(7) 0.090(6) 0.163(9) 0.026(6) 0.056(6) 0.058(5)
F10 0.037(6) 0.160(14) 0.086(6) -0.018(5) -0.001(4) -0.050(7)
F11 0.039(9) 0.134(18) 0.113(7) -0.010(7) -0.021(6) -0.048(9)
F12 0.031(6) 0.047(5) 0.27(2) -0.008(7) -0.043(9) -0.012(4)
F13 0.030(7) 0.056(7) 0.108(9) 0.005(7) 0.003(7) -0.004(5)
C1AA 0.026(4) 0.022(4) 0.130(10) 0.000(5) -0.003(5) 0.001(3)
F10A 0.039(8) 0.126(18) 0.113(10) -0.066(12) -0.003(8) -0.023(9)
F12A 0.030(9) 0.061(9) 0.107(8) -0.008(7) -0.023(7) -0.016(7)
F3A 0.039(11) 0.040(5) 0.126(18) -0.022(7) -0.013(12) -0.020(6)
F13A 0.024(6) 0.056(6) 0.150(19) 0.002(9) 0.000(10) -0.018(4)
F2A 0.049(10) 0.039(6) 0.091(8) -0.010(5) 0.007(7) -0.029(6)
F11A 0.045(12) 0.144(19) 0.097(8) -0.031(10) -0.002(7) -0.049(12)
F15A 0.080(5) 0.062(4) 0.129(7) -0.010(4) -0.055(5) 0.031(4)
F6A 0.040(3) 0.058(4) 0.194(7) 0.006(4) 0.005(4) -0.002(3)
F4A 0.080(5) 0.036(3) 0.135(7) -0.027(4) -0.005(4) 0.023(3)

loop_
_atom_type_symbol
_atom_type_description
_atom_type_scat_dispersion_real
_atom_type_scat_dispersion_imag
_atom_type_scat_source
C C 0.0033 0.0016 'International Tables Vol C Tables 4.2.6.8 and 6.1.1.4'
H H 0.0000 0.0000 'International Tables Vol C Tables 4.2.6.8 and 6.1.1.4'
Cl Cl 0.1484 0.1585 'International Tables Vol C Tables 4.2.6.8 and 6.1.1.4'
F F 0.0171 0.0103 'International Tables Vol C Tables 4.2.6.8 and 6.1.1.4'
N N 0.0061 0.0033 'International Tables Vol C Tables 4.2.6.8 and 6.1.1.4'
Sn Sn -0.6537 1.4246 'International Tables Vol C Tables 4.2.6.8 and 6.1.1.4'

loop_
_geom_angle_atom_site_label_1
_geom_angle_atom_site_label_2
_geom_angle_atom_site_label_3
_geom_angle
N3 Sn1 Cl1 100.93(12)
N5 Sn1 Cl1 84.85(13)
N5 Sn1 N3 66.49(17)
N1 Sn1 Cl1 84.67(13)
N1 Sn1 N3 67.31(18)
N1 Sn1 N5 129.43(18)
Cl3 Sn2 Cl2 92.55(6)
Cl3 Sn2 Cl4 94.81(7)
Cl4 Sn2 Cl2 92.01(6)
C13 N4 C27 130.4(5)
C13 N4 C14 107.0(5)
C14 N4 C27 122.6(5)
C12 N3 Sn1 120.8(4)
C12 N3 C8 119.8(5)
C8 N3 Sn1 119.2(4)
C13 N5 Sn1 118.8(4)
C13 N5 C19 106.1(5)
C19 N5 Sn1 133.2(4)
C6 N2 C20 122.7(5)
C7 N2 C20 129.9(5)
C7 N2 C6 107.0(5)
C1 N1 Sn1 133.1(4)
C7 N1 Sn1 118.3(4)
C7 N1 C1 106.9(5)
N4 C13 C12 129.6(5)
N5 C13 N4 111.8(5)
N5 C13 C12 118.6(5)
C10 C9 H9 120.9
C10 C9 C8 118.3(6)
C8 C9 H9 120.9
C9 C10 H10 119.9
C9 C10 C11 120.1(6)
C11 C10 H10 119.9
N3 C12 C13 112.4(5)
N3 C12 C11 122.0(5)
C11 C12 C13 125.5(6)
N5 C19 C14 109.5(5)
N5 C19 C18 129.8(6)
C14 C19 C18 120.7(6)
N4 C27 H27A 108.9
N4 C27 H27B 108.9
N4 C27 C28 113.6(5)
H27A C27 H27B 107.7
C28 C27 H27A 108.9
C28 C27 H27B 108.9
C33 C28 C27 121.5(6)
C29 C28 C27 119.0(6)
C29 C28 C33 119.5(6)
N1 C1 C6 108.7(6)
N1 C1 C2 130.4(6)
C2 C1 C6 120.9(6)
N2 C20 H20A 108.6
N2 C20 H20B 108.6
N2 C20 C21 114.5(5)
H20A C20 H20B 107.6
C21 C20 H20A 108.6
C21 C20 H20B 108.6
N3 C8 C9 121.0(6)
N3 C8 C7 113.3(5)
C9 C8 C7 125.6(6)
C19 C14 N4 105.6(5)
C19 C14 C15 123.3(6)
C15 C14 N4 131.1(6)
C18 C17 H17 119.2
C18 C17 C16 121.6(6)
C16 C17 H17 119.2
N2 C6 C1 106.0(5)
C5 C6 N2 131.7(6)
C5 C6 C1 122.3(6)
N2 C7 C8 129.3(6)
N1 C7 N2 111.3(5)
N1 C7 C8 119.3(5)
C6 C5 H5 121.8
C4 C5 C6 116.4(6)
C4 C5 H5 121.8
C10 C11 H11 120.7
C12 C11 C10 118.7(6)
C12 C11 H11 120.7
C1 C2 H2 121.7
C3 C2 C1 116.6(6)
C3 C2 H2 121.7
C2 C3 H3 118.9
C2 C3 C4 122.2(6)
C4 C3 H3 118.9
C14 C15 H15 122.2
C16 C15 C14 115.6(6)
C16 C15 H15 122.2
C22 C21 C20 118.1(6)
C22 C21 C26 119.6(6)
C26 C21 C20 122.3(6)
C19 C18 H18 121.7
C17 C18 C19 116.7(6)
C17 C18 H18 121.7
C5 C4 C3 121.5(7)
C5 C4 H4 119.2
C3 C4 H4 119.2
C17 C16 H16 118.9
C15 C16 C17 122.2(6)
C15 C16 H16 118.9
C28 C33 H33 119.9
C32 C33 C28 120.2(6)
C32 C33 H33 119.9
C28 C29 H29 119.7
C28 C29 C30 120.6(6)
C30 C29 H29 119.7
C21 C22 H22 119.4
C21 C22 C23 121.1(6)
C23 C22 H22 119.4
C22 C23 C24 118.4(7)
C22 C23 C34 121.8(7)
C24 C23 C34 119.8(7)
C21 C26 H26 119.9
C21 C26 C25 120.2(6)
C25 C26 H26 119.9
C33 C32 C1AA 120.2(7)
C31 C32 C33 121.0(7)
C31 C32 C1AA 118.8(7)
C29 C30 C0AA 119.2(7)
C31 C30 C29 118.5(6)
C31 C30 C0AA 122.2(7)
C23 C24 H24 119.7
C25 C24 C23 120.5(7)
C25 C24 H24 119.7
C26 C25 C35 119.2(7)
C24 C25 C26 120.2(7)
C24 C25 C35 120.6(7)
C32 C31 C30 120.2(7)
C32 C31 H31 119.9
C30 C31 H31 119.9
F3 C34 C23 113.8(11)
F3 C34 F10 99.8(10)
F10 C34 C23 111.0(8)
F12 C34 C23 117.4(8)
F12 C34 F3 110.6(13)
F12 C34 F10 102.1(11)
F10A C34 C23 119.5(11)
F10A C34 F12A 99.0(13)
F10A C34 F3A 109.7(15)
F12A C34 C23 107.0(10)
F3A C34 C23 118.9(16)
F3A C34 F12A 98.2(14)
F1 C35 C25 113.0(8)
F5 C35 C25 111.7(8)
F5 C35 F1 106.5(10)
F8 C35 C25 111.7(10)
F8 C35 F1 106.3(9)
F8 C35 F5 107.4(11)
F2 C0AA C30 115.2(14)
F2 C0AA F11 110.8(14)
F2 C0AA F13 103.8(13)
F11 C0AA C30 114.0(10)
F11 C0AA F13 101.3(11)
F13 C0AA C30 110.4(12)
F13A C0AA C30 118.6(12)
F13A C0AA F2A 106.9(15)
F13A C0AA F11A 107.0(13)
F2A C0AA C30 111.8(17)
F2A C0AA F11A 100.4(14)
F11A C0AA C30 110.6(11)
F15A C1AA C32 113.3(9)
F15A C1AA F4A 103.8(8)
F6A C1AA C32 112.8(7)
F6A C1AA F15A 114.0(10)
F6A C1AA F4A 102.5(10)
F4A C1AA C32 109.3(9)

loop_
_geom_bond_atom_site_label_1
_geom_bond_atom_site_label_2
_geom_bond_distance
Sn1 Cl1 2.4480(16)
Sn1 N3 2.416(5)
Sn1 N5 2.373(5)
Sn1 N1 2.356(5)
Sn2 Cl2 2.4969(17)
Sn2 Cl3 2.4279(18)
Sn2 Cl4 2.483(2)
N4 C13 1.364(8)
N4 C27 1.469(7)
N4 C14 1.394(8)
N3 C12 1.335(8)
N3 C8 1.352(7)
N5 C13 1.325(8)
N5 C19 1.385(8)
N2 C20 1.465(8)
N2 C6 1.387(8)
N2 C7 1.363(8)
N1 C1 1.370(8)
N1 C7 1.334(8)
C13 C12 1.480(8)
C9 H9 0.9500
C9 C10 1.382(10)
C9 C8 1.401(9)
C10 H10 0.9500
C10 C11 1.383(9)
C12 C11 1.381(8)
C19 C14 1.389(9)
C19 C18 1.403(9)
C27 H27A 0.9900
C27 H27B 0.9900
C27 C28 1.511(8)
C28 C33 1.389(9)
C28 C29 1.386(8)
C1 C6 1.404(9)
C1 C2 1.398(9)
C20 H20A 0.9900
C20 H20B 0.9900
C20 C21 1.518(8)
C8 C7 1.456(9)
C14 C15 1.389(9)
C17 H17 0.9500
C17 C18 1.381(10)
C17 C16 1.408(11)
C6 C5 1.386(9)
C5 H5 0.9500
C5 C4 1.381(10)
C11 H11 0.9500
C2 H2 0.9500
C2 C3 1.371(10)
C3 H3 0.9500
C3 C4 1.412(11)
C15 H15 0.9500
C15 C16 1.382(10)
C21 C22 1.386(9)
C21 C26 1.387(9)
C18 H18 0.9500
C4 H4 0.9500
C16 H16 0.9500
C33 H33 0.9500
C33 C32 1.383(9)
C29 H29 0.9500
C29 C30 1.423(9)
C22 H22 0.9500
C22 C23 1.390(10)
C23 C24 1.416(11)
C23 C34 1.430(8)
C26 H26 0.9500
C26 C25 1.395(9)
C32 C31 1.379(11)
C32 C1AA 1.501(11)
C30 C31 1.394(11)
C30 C0AA 1.432(8)
C24 H24 0.9500
C24 C25 1.370(10)
C25 C35 1.498(11)
C31 H31 0.9500
C34 F3 1.320(11)
C34 F10 1.378(11)
C34 F12 1.300(10)
C34 F10A 1.311(12)
C34 F12A 1.404(12)
C34 F3A 1.318(13)
C35 F1 1.305(11)
C35 F5 1.303(14)
C35 F8 1.291(15)
F2 C0AA 1.325(12)
C0AA F11 1.343(12)
C0AA F13 1.368(12)
C0AA F13A 1.312(12)
C0AA F2A 1.363(12)
C0AA F11A 1.365(13)
C1AA F15A 1.300(14)
C1AA F6A 1.294(11)
C1AA F4A 1.372(14)
